data_7202843
loop_
_publ_author_name
'Leclercq, Lo\"ic'
'Suisse, Isabelle'
'Nowogrocki, Guy'
'Agbossou-Niedercorn, Francine'

_publ_section_title
;
 Halide-free highly-pure imidazolium triflate ionic liquids:
 Preparation and use in palladium-catalysed allylic alkylation
;
_journal_issue 10
_journal_name_full 'Green Chemistry'
_journal_page_first 1097
_journal_paper_doi 10.1039/b703096g
_journal_volume 9
_journal_year 2007
_chemical_formula_sum 'C11 H17 F3 N2 O4 S'
_chemical_formula_weight 330.33
_chemical_melting_point 85
_chemical_name_common
;
3-methyl-1-(tetrahydro-2H-pyran-2-ylmethyl)-1H-imidazol-3-ium
trifluoromethanesulfonate
;
_chemical_name_systematic
;
?
;
_space_group_IT_number 14
_symmetry_cell_setting monoclinic
_symmetry_space_group_name_Hall '-P 2yn'
_symmetry_space_group_name_H-M 'P 1 21/n 1'
_atom_sites_solution_hydrogens geom
_atom_sites_solution_primary direct
_atom_sites_solution_secondary difmap
_audit_creation_method SHELXL-97
_cell_angle_alpha 90.00
_cell_angle_beta 103.000(3)
_cell_angle_gamma 90.00
_cell_formula_units_Z 4
_cell_length_a 8.5166(14)
_cell_length_b 10.8790(18)
_cell_length_c 16.006(3)
_cell_measurement_temperature 100(2)
_cell_volume 1445.0(4)
_computing_structure_refinement 'SHELXL-97 (Sheldrick, 1997)'
_computing_structure_solution 'SHELXS-97 (Sheldrick, 1990)'
_diffrn_ambient_temperature 100(2)
_diffrn_measured_fraction_theta_full 0.908
_diffrn_measured_fraction_theta_max 0.908
_diffrn_radiation_monochromator graphite
_diffrn_radiation_source 'fine-focus sealed tube'
_diffrn_radiation_type MoK\a
_diffrn_radiation_wavelength 0.71073
_diffrn_reflns_av_R_equivalents 0.0234
_diffrn_reflns_av_sigmaI/netI 0.0208
_diffrn_reflns_limit_h_max 10
_diffrn_reflns_limit_h_min -10
_diffrn_reflns_limit_k_max 14
_diffrn_reflns_limit_k_min -14
_diffrn_reflns_limit_l_max 21
_diffrn_reflns_limit_l_min -20
_diffrn_reflns_number 11172
_diffrn_reflns_theta_full 28.21
_diffrn_reflns_theta_max 28.21
_diffrn_reflns_theta_min 2.28
_exptl_absorpt_coefficient_mu 0.275
_exptl_crystal_colour colorless
_exptl_crystal_density_diffrn 1.518
_exptl_crystal_density_method 'not measured'
_exptl_crystal_description 'irregular prismatic'
_exptl_crystal_F_000 688
_exptl_crystal_size_max .6
_exptl_crystal_size_mid .5
_exptl_crystal_size_min .3
_refine_diff_density_max 0.427
_refine_diff_density_min -0.386
_refine_diff_density_rms 0.054
_refine_ls_extinction_method none
_refine_ls_goodness_of_fit_ref 1.070
_refine_ls_hydrogen_treatment mixed
_refine_ls_matrix_type full
_refine_ls_number_parameters 258
_refine_ls_number_reflns 3237
_refine_ls_number_restraints 0
_refine_ls_restrained_S_all 1.070
_refine_ls_R_factor_all 0.0394
_refine_ls_R_factor_gt 0.0350
_refine_ls_shift/su_max 0.000
_refine_ls_shift/su_mean 0.000
_refine_ls_structure_factor_coef Fsqd
_refine_ls_weighting_details 'calc w=1/[\s^2^(Fo^2^)+(0.0542P)^2^+0.6207P] where P=(Fo^2^+2Fc^2^)/3'
_refine_ls_weighting_scheme calc
_refine_ls_wR_factor_gt 0.0933
_refine_ls_wR_factor_ref 0.0968
_reflns_number_gt 2885
_reflns_number_total 3237
_reflns_threshold_expression >2sigma(I)
_cod_data_source_file b703096g.txt
_cod_data_source_block ionicim
_cod_depositor_comments
;
The following automatic conversions were performed:
'_symmetry_cell_setting' value 'Monoclinic' changed to 'monoclinic'
according to '/home/saulius/struct/CIF-dictionaries/cif_core.dic'
dictionary named 'cif_core.dic' version 2.4.1 from 2010-06-29.

Automatic conversion script
Id: cif_fix_enum 1527 2010-12-29 10:47:43Z saulius 
;
_cod_original_sg_symbol_H-M P2(1)/n
_cod_database_code 7202843

loop_
_symmetry_equiv_pos_as_xyz
'x, y, z'
'-x+1/2, y+1/2, -z+1/2'
'-x, -y, -z'
'x-1/2, -y-1/2, z-1/2'

loop_
_atom_site_label
_atom_site_type_symbol
_atom_site_fract_x
_atom_site_fract_y
_atom_site_fract_z
_atom_site_U_iso_or_equiv
_atom_site_adp_type
_atom_site_occupancy
_atom_site_symmetry_multiplicity
_atom_site_calc_flag
_atom_site_refinement_flags
_atom_site_disorder_assembly
_atom_site_disorder_group
N1 N 1.28363(14) 0.81826(11) 0.36757(7) 0.0192(2) Uani 1 1 d . . .
C2 C 1.20537(17) 0.71337(13) 0.34726(9) 0.0202(3) Uani 1 1 d . . .
H2 H 1.220(2) 0.6623(18) 0.3043(12) 0.029(5) Uiso 1 1 d . . .
N3 N 1.10417(14) 0.69768(11) 0.39883(7) 0.0188(2) Uani 1 1 d . . .
C4 C 1.11841(17) 0.79707(13) 0.45353(9) 0.0212(3) Uani 1 1 d . . .
H4 H 1.056(2) 0.8009(16) 0.4933(12) 0.023(4) Uiso 1 1 d . . .
C5 C 1.23064(17) 0.87236(14) 0.43404(9) 0.0216(3) Uani 1 1 d . . .
H5 H 1.270(2) 0.9454(17) 0.4566(11) 0.022(4) Uiso 1 1 d . . .
C6 C 0.99218(18) 0.59429(14) 0.39631(9) 0.0234(3) Uani 1 1 d . . .
H6A H 1.054(2) 0.5164(18) 0.3947(11) 0.027(5) Uiso 1 1 d . . .
H6B H 0.956(2) 0.5955(17) 0.4494(12) 0.026(4) Uiso 1 1 d . . .
C7 C 0.84944(17) 0.60207(13) 0.32081(9) 0.0205(3) Uani 1 1 d . . .
H7 H 0.787(2) 0.6785(19) 0.3226(12) 0.033(5) Uiso 1 1 d . . .
O O 0.91393(12) 0.60625(10) 0.24666(6) 0.0231(2) Uani 1 1 d . . .
C8 C 0.7905(2) 0.61832(16) 0.16987(10) 0.0285(3) Uani 1 1 d . . .
H8A H 0.735(2) 0.6922(19) 0.1720(12) 0.027(5) Uiso 1 1 d . . .
H8B H 0.843(3) 0.621(2) 0.1229(14) 0.042(6) Uiso 1 1 d . . .
C9 C 0.67297(18) 0.51168(15) 0.15845(10) 0.0255(3) Uani 1 1 d . . .
H9A H 0.588(2) 0.5269(17) 0.1069(12) 0.028(5) Uiso 1 1 d . . .
H9B H 0.730(2) 0.4339(19) 0.1482(12) 0.032(5) Uiso 1 1 d . . .
C10 C 0.60354(18) 0.49681(16) 0.23719(10) 0.0275(3) Uani 1 1 d . . .
H10A H 0.531(3) 0.565(2) 0.2401(13) 0.039(5) Uiso 1 1 d . . .
H10B H 0.542(2) 0.422(2) 0.2330(13) 0.035(5) Uiso 1 1 d . . .
C11 C 0.73879(19) 0.49240(16) 0.31791(10) 0.0273(3) Uani 1 1 d . . .
H11A H 0.802(2) 0.417(2) 0.3192(13) 0.035(5) Uiso 1 1 d . . .
H11B H 0.695(3) 0.494(2) 0.3688(14) 0.044(6) Uiso 1 1 d . . .
C12 C 1.41100(18) 0.86673(16) 0.32858(10) 0.0251(3) Uani 1 1 d . . .
H12A H 1.413(2) 0.8224(18) 0.2791(13) 0.030(5) Uiso 1 1 d . . .
H12B H 1.514(2) 0.8571(18) 0.3682(12) 0.029(5) Uiso 1 1 d . . .
H12C H 1.392(2) 0.9520(19) 0.3178(12) 0.032(5) Uiso 1 1 d . . .
S1 S 0.26757(4) 0.72618(3) 0.08521(2) 0.01943(11) Uani 1 1 d . . .
O1 O 0.23066(14) 0.66058(11) 0.15618(7) 0.0289(3) Uani 1 1 d . . .
O2 O 0.42108(13) 0.78852(10) 0.10351(8) 0.0300(3) Uani 1 1 d . . .
O3 O 0.23060(15) 0.66237(11) 0.00456(7) 0.0313(3) Uani 1 1 d . . .
C(T) C 0.12503(17) 0.85358(14) 0.06873(10) 0.0242(3) Uani 1 1 d . . .
F1 F 0.14247(12) 0.92312(10) 0.13866(7) 0.0403(3) Uani 1 1 d . . .
F2 F -0.02706(11) 0.81495(10) 0.04871(7) 0.0363(2) Uani 1 1 d . . .
F3 F 0.14808(14) 0.92613(10) 0.00588(8) 0.0449(3) Uani 1 1 d . . .

loop_
_atom_site_aniso_label
_atom_site_aniso_U_11
_atom_site_aniso_U_22
_atom_site_aniso_U_33
_atom_site_aniso_U_23
_atom_site_aniso_U_13
_atom_site_aniso_U_12
N1 0.0179(6) 0.0213(6) 0.0182(6) 0.0006(4) 0.0037(4) -0.0007(4)
C2 0.0199(7) 0.0219(7) 0.0186(7) -0.0012(5) 0.0041(5) -0.0011(5)
N3 0.0182(5) 0.0217(6) 0.0165(6) 0.0003(4) 0.0041(4) -0.0019(4)
C4 0.0215(7) 0.0243(7) 0.0182(7) -0.0023(5) 0.0056(5) 0.0015(5)
C5 0.0237(7) 0.0207(7) 0.0200(7) -0.0022(5) 0.0041(5) -0.0006(5)
C6 0.0236(7) 0.0249(7) 0.0214(7) 0.0020(6) 0.0046(6) -0.0063(6)
C7 0.0199(7) 0.0222(7) 0.0203(7) -0.0014(5) 0.0062(5) -0.0021(5)
O 0.0190(5) 0.0314(6) 0.0187(5) 0.0021(4) 0.0042(4) -0.0041(4)
C8 0.0267(8) 0.0339(9) 0.0222(7) 0.0059(6) -0.0003(6) -0.0083(7)
C9 0.0229(7) 0.0299(8) 0.0224(7) -0.0013(6) 0.0021(6) -0.0051(6)
C10 0.0200(7) 0.0339(8) 0.0291(8) -0.0048(6) 0.0068(6) -0.0073(6)
C11 0.0275(8) 0.0323(8) 0.0235(7) -0.0005(6) 0.0086(6) -0.0113(6)
C12 0.0214(7) 0.0318(8) 0.0233(7) 0.0003(6) 0.0074(6) -0.0067(6)
S1 0.02103(19) 0.01950(19) 0.01906(19) 0.00029(12) 0.00726(13) 0.00234(12)
O1 0.0347(6) 0.0294(6) 0.0253(6) 0.0066(4) 0.0125(5) 0.0033(5)
O2 0.0193(5) 0.0301(6) 0.0424(7) -0.0013(5) 0.0108(5) 0.0010(4)
O3 0.0427(7) 0.0283(6) 0.0225(6) -0.0041(4) 0.0068(5) 0.0066(5)
C(T) 0.0198(7) 0.0227(7) 0.0318(8) 0.0006(6) 0.0093(6) 0.0004(5)
F1 0.0350(6) 0.0346(5) 0.0530(7) -0.0183(5) 0.0138(5) 0.0061(4)
F2 0.0179(4) 0.0346(5) 0.0544(6) 0.0003(5) 0.0042(4) 0.0008(4)
F3 0.0438(6) 0.0383(6) 0.0590(7) 0.0270(5) 0.0253(5) 0.0165(5)

loop_
_atom_type_symbol
_atom_type_description
_atom_type_scat_dispersion_real
_atom_type_scat_dispersion_imag
_atom_type_scat_source
C C 0.0033 0.0016 'International Tables Vol C Tables 4.2.6.8 and 6.1.1.4'
H H 0.0000 0.0000 'International Tables Vol C Tables 4.2.6.8 and 6.1.1.4'
N N 0.0061 0.0033 'International Tables Vol C Tables 4.2.6.8 and 6.1.1.4'
O O 0.0106 0.0060 'International Tables Vol C Tables 4.2.6.8 and 6.1.1.4'
F F 0.0171 0.0103 'International Tables Vol C Tables 4.2.6.8 and 6.1.1.4'
S S 0.1246 0.1234 'International Tables Vol C Tables 4.2.6.8 and 6.1.1.4'

loop_
_geom_angle_atom_site_label_1
_geom_angle_atom_site_label_2
_geom_angle_atom_site_label_3
_geom_angle
_geom_angle_site_symmetry_1
_geom_angle_site_symmetry_3
_geom_angle_publ_flag
C2 N1 C5 108.86(12) . . ?
C2 N1 C12 125.82(13) . . ?
C5 N1 C12 125.27(13) . . ?
N1 C2 N3 108.57(13) . . ?
C2 N3 C4 108.44(12) . . ?
C2 N3 C6 125.99(12) . . ?
C4 N3 C6 125.54(12) . . ?
C5 C4 N3 107.17(13) . . ?
C4 C5 N1 106.96(13) . . ?
N3 C6 C7 112.30(12) . . ?
O C7 C6 106.15(11) . . ?
O C7 C11 110.83(12) . . ?
C6 C7 C11 111.31(12) . . ?
C7 O C8 111.96(11) . . ?
O C8 C9 111.74(13) . . ?
C8 C9 C10 110.59(13) . . ?
C9 C10 C11 110.23(13) . . ?
C7 C11 C10 110.31(13) . . ?
O1 S1 O3 115.35(7) . . ?
O1 S1 O2 115.01(7) . . ?
O3 S1 O2 114.51(7) . . ?
O1 S1 C(T) 103.62(7) . . ?
O3 S1 C(T) 103.48(7) . . ?
O2 S1 C(T) 102.45(7) . . ?
F3 C(T) F2 107.89(13) . . ?
F3 C(T) F1 106.96(13) . . ?
F2 C(T) F1 107.48(12) . . ?
F3 C(T) S1 110.77(10) . . ?
F2 C(T) S1 112.05(10) . . ?
F1 C(T) S1 111.45(11) . . ?

loop_
_geom_bond_atom_site_label_1
_geom_bond_atom_site_label_2
_geom_bond_distance
_geom_bond_site_symmetry_2
_geom_bond_publ_flag
N1 C2 1.3246(19) . ?
N1 C5 1.3777(18) . ?
N1 C12 1.4658(18) . ?
C2 N3 1.3317(18) . ?
N3 C4 1.3793(18) . ?
N3 C6 1.4694(18) . ?
C4 C5 1.348(2) . ?
C6 C7 1.511(2) . ?
C7 O 1.4162(17) . ?
C7 C11 1.515(2) . ?
O C8 1.4326(18) . ?
C8 C9 1.516(2) . ?
C9 C10 1.516(2) . ?
C10 C11 1.526(2) . ?
S1 O1 1.4351(11) . ?
S1 O3 1.4370(11) . ?
S1 O2 1.4432(12) . ?
S1 C(T) 1.8221(15) . ?
C(T) F3 1.3275(18) . ?
C(T) F2 1.3305(17) . ?
C(T) F1 1.3313(18) . ?
